data_2105731
loop_
_publ_author_name
'Surov, Artem O.'
'Proshin, Alexey N.'
'Perlovich, German L.'

_publ_section_title
;
 Crystal structure analysis and sublimation thermodynamics of bicyclo
 derivatives of a neuroprotector family
;
_journal_coeditor_code BI5003
_journal_issue 1
_journal_name_full 'Acta Crystallographica Section B'
_journal_page_first 47
_journal_page_last 53
_journal_paper_doi 10.1107/S2052520613024384
_journal_volume 70
_journal_year 2014
_chemical_formula_moiety 'C14 H15 F3 N2 S'
_chemical_formula_sum 'C14 H15 F3 N2 S'
_chemical_formula_weight 300.34
_chemical_melting_point 364
_space_group_IT_number 14
_symmetry_cell_setting monoclinic
_symmetry_space_group_name_Hall '-P 2ybc'
_symmetry_space_group_name_H-M 'P 1 21/c 1'
_atom_sites_solution_hydrogens geom
_atom_sites_solution_primary direct
_atom_sites_solution_secondary difmap
_audit_creation_method SHELXL-97
_cell_angle_alpha 90.00
_cell_angle_beta 109.33(6)
_cell_angle_gamma 90.00
_cell_formula_units_Z 4
_cell_length_a 13.074(8)
_cell_length_b 9.185(5)
_cell_length_c 12.652(8)
_cell_measurement_reflns_used 35
_cell_measurement_temperature 298(2)
_cell_measurement_theta_max 15
_cell_measurement_theta_min 5
_cell_volume 1433.7(16)
_computing_cell_refinement CAD-4
_computing_data_collection 'CAD-4 (Enraf-Nonius, 1993)'
_computing_data_reduction CAD-4
_computing_publication_material SHELXL97
_computing_structure_refinement 'SHELXL97 (Sheldrick, 2008)'
_computing_structure_solution 'SHELXS97 (Sheldrick, 2008)'
_diffrn_ambient_temperature 298(2)
_diffrn_measured_fraction_theta_full 0.997
_diffrn_measured_fraction_theta_max 0.997
_diffrn_measurement_device_type 'Nonius CAD-4'
_diffrn_measurement_method '\w-\2q scans'
_diffrn_radiation_monochromator graphite
_diffrn_radiation_source 'fine-focus sealed tube'
_diffrn_radiation_type MoK\a
_diffrn_radiation_wavelength 0.71073
_diffrn_reflns_av_R_equivalents 0.0595
_diffrn_reflns_av_sigmaI/netI 0.1951
_diffrn_reflns_limit_h_max 15
_diffrn_reflns_limit_h_min 0
_diffrn_reflns_limit_k_max 0
_diffrn_reflns_limit_k_min -10
_diffrn_reflns_limit_l_max 14
_diffrn_reflns_limit_l_min -15
_diffrn_reflns_number 2627
_diffrn_reflns_theta_full 25.02
_diffrn_reflns_theta_max 25.02
_diffrn_reflns_theta_min 3.52
_diffrn_standards_decay_% 0
_diffrn_standards_interval_count 200
_diffrn_standards_number 3
_exptl_absorpt_coefficient_mu 0.250
_exptl_absorpt_correction_type none
_exptl_crystal_colour colourless
_exptl_crystal_density_diffrn 1.391
_exptl_crystal_density_method 'not measured'
_exptl_crystal_description block
_exptl_crystal_F_000 624
_exptl_crystal_size_max 0.35
_exptl_crystal_size_mid 0.20
_exptl_crystal_size_min 0.15
_refine_diff_density_max 0.440
_refine_diff_density_min -0.351
_refine_ls_extinction_method none
_refine_ls_goodness_of_fit_ref 0.873
_refine_ls_hydrogen_treatment constr
_refine_ls_matrix_type full
_refine_ls_number_parameters 210
_refine_ls_number_reflns 2514
_refine_ls_number_restraints 12
_refine_ls_restrained_S_all 0.875
_refine_ls_R_factor_all 0.2773
_refine_ls_R_factor_gt 0.0745
_refine_ls_shift/su_max 0.000
_refine_ls_shift/su_mean 0.000
_refine_ls_structure_factor_coef Fsqd
_refine_ls_weighting_details 'calc w=1/[\s^2^(Fo^2^)+(0.1222P)^2^] where P=(Fo^2^+2Fc^2^)/3'
_refine_ls_weighting_scheme calc
_refine_ls_wR_factor_gt 0.1914
_refine_ls_wR_factor_ref 0.2209
_reflns_number_gt 852
_reflns_number_total 2514
_reflns_threshold_expression I>2\s(I)
_cod_data_source_file bi5003sup1.cif
_cod_data_source_block 1
_cod_original_cell_volume 1433.7(15)
_cod_original_sg_symbol_H-M 'P 21/c'
_cod_database_code 2105731
_cod_database_fobs_code 2105731

loop_
_symmetry_equiv_pos_as_xyz
'x, y, z'
'-x, y+1/2, -z+1/2'
'-x, -y, -z'
'x, -y-1/2, z-1/2'

loop_
_atom_site_type_symbol
_atom_site_label
_atom_site_fract_x
_atom_site_fract_y
_atom_site_fract_z
_atom_site_U_iso_or_equiv
_atom_site_adp_type
_atom_site_calc_flag
_atom_site_refinement_flags
_atom_site_occupancy
_atom_site_symmetry_multiplicity
S S1 0.56653(12) 0.3174(2) 0.51108(15) 0.0775(7) Uani d . 1 1
F F1 0.0434(16) 0.166(2) 0.573(3) 0.103(9) Uani d PD 0.46(5) 1
F F2 0.0584(12) 0.294(4) 0.4449(11) 0.135(10) Uani d PD 0.46(5) 1
F F3 0.0797(18) 0.385(3) 0.601(3) 0.185(16) Uani d PD 0.46(5) 1
F F1' 0.0448(14) 0.1507(13) 0.521(4) 0.131(9) Uani d PD 0.54(5) 1
F F2' 0.0591(15) 0.364(4) 0.475(3) 0.242(19) Uani d PD 0.54(5) 1
F F3' 0.0757(15) 0.313(6) 0.6401(19) 0.253(15) Uani d PD 0.54(5) 1
N N1 0.5501(3) 0.1450(6) 0.6764(4) 0.0659(15) Uani d . 1 1
N N2 0.7223(3) 0.1656(5) 0.6649(4) 0.0545(13) Uani d . 1 1
C C1 0.2181(4) 0.2400(7) 0.5837(6) 0.0640(18) Uani d . 1 1
C C2 0.2573(5) 0.1588(8) 0.5137(6) 0.079(2) Uani d . 1 1
H H2A 0.2096 0.1230 0.4468 0.095 Uiso calc R 1 1
C C3 0.3679(5) 0.1299(7) 0.5423(6) 0.073(2) Uani d . 1 1
H H3A 0.3934 0.0764 0.4938 0.087 Uiso calc R 1 1
C C4 0.4405(4) 0.1803(7) 0.6430(5) 0.0588(16) Uani d . 1 1
C C5 0.4002(4) 0.2656(8) 0.7123(5) 0.0679(19) Uani d . 1 1
H H5A 0.4473 0.3032 0.7789 0.081 Uiso calc R 1 1
C C6 0.2914(5) 0.2936(8) 0.6819(6) 0.073(2) Uani d . 1 1
H H6A 0.2660 0.3504 0.7287 0.088 Uiso calc R 1 1
C C7 0.0983(5) 0.2706(7) 0.5522(7) 0.088(2) Uani d D 1 1
C C8 0.6124(4) 0.2024(6) 0.6246(5) 0.0527(15) Uani d . 1 1
C C9 0.7849(4) 0.2160(7) 0.5920(5) 0.0662(18) Uani d . 1 1
H H9A 0.8569 0.1736 0.6178 0.079 Uiso calc R 1 1
H H9B 0.7488 0.1840 0.5156 0.079 Uiso calc R 1 1
C C10 0.7931(4) 0.3754(7) 0.5951(6) 0.0636(17) Uani d . 1 1
H H10A 0.8388 0.4045 0.5510 0.076 Uiso calc R 1 1
C C11 0.6792(5) 0.4441(8) 0.5405(6) 0.076(2) Uani d . 1 1
H H11A 0.6771 0.4904 0.4709 0.091 Uiso calc R 1 1
H H11B 0.6693 0.5196 0.5898 0.091 Uiso calc R 1 1
C C12 0.7783(4) 0.2044(8) 0.7815(5) 0.0683(19) Uani d . 1 1
H H12A 0.8485 0.1569 0.8072 0.082 Uiso calc R 1 1
H H12B 0.7366 0.1699 0.8273 0.082 Uiso calc R 1 1
C C13 0.7935(5) 0.3649(8) 0.7956(5) 0.075(2) Uani d . 1 1
H H13A 0.8387 0.3863 0.8718 0.090 Uiso calc R 1 1
H H13B 0.7237 0.4112 0.7825 0.090 Uiso calc R 1 1
C C14 0.8467(5) 0.4272(8) 0.7135(6) 0.073(2) Uani d . 1 1
H H14A 0.8434 0.5327 0.7150 0.088 Uiso calc R 1 1
H H14B 0.9225 0.3992 0.7382 0.088 Uiso calc R 1 1

loop_
_atom_site_aniso_label
_atom_site_aniso_U_11
_atom_site_aniso_U_22
_atom_site_aniso_U_33
_atom_site_aniso_U_12
_atom_site_aniso_U_13
_atom_site_aniso_U_23
S1 0.0481(9) 0.1032(15) 0.0784(12) -0.0034(10) 0.0172(7) 0.0294(11)
F1 0.048(7) 0.102(14) 0.188(18) 0.001(7) 0.077(10) 0.052(10)
F2 0.046(7) 0.21(2) 0.133(17) 0.053(10) 0.009(7) 0.083(13)
F3 0.057(10) 0.141(19) 0.33(4) 0.026(9) 0.023(19) -0.083(19)
F1' 0.032(6) 0.130(12) 0.23(2) -0.009(6) 0.034(9) 0.015(11)
F2' 0.063(10) 0.16(2) 0.53(5) 0.061(10) 0.12(2) 0.21(2)
F3' 0.064(9) 0.37(4) 0.36(3) 0.013(18) 0.122(15) -0.13(3)
N1 0.033(2) 0.091(4) 0.079(4) 0.006(3) 0.025(2) 0.023(3)
N2 0.039(2) 0.070(3) 0.066(3) 0.006(2) 0.031(2) 0.007(3)
C1 0.034(3) 0.071(5) 0.093(5) 0.002(3) 0.030(3) 0.019(4)
C2 0.045(3) 0.092(5) 0.094(5) -0.010(4) 0.013(3) -0.014(5)
C3 0.049(3) 0.076(5) 0.099(5) -0.009(3) 0.034(4) -0.027(4)
C4 0.042(3) 0.063(4) 0.078(4) 0.003(3) 0.030(3) 0.014(4)
C5 0.045(3) 0.110(5) 0.058(4) 0.007(3) 0.030(3) -0.002(4)
C6 0.056(4) 0.100(6) 0.080(5) 0.018(4) 0.046(4) 0.015(4)
C7 0.052(4) 0.086(7) 0.130(8) 0.004(5) 0.038(5) 0.019(6)
C8 0.035(3) 0.055(4) 0.069(4) 0.000(3) 0.018(3) -0.004(3)
C9 0.039(3) 0.098(6) 0.080(4) -0.007(3) 0.045(3) -0.013(4)
C10 0.049(3) 0.084(5) 0.076(5) -0.004(3) 0.045(3) 0.000(4)
C11 0.062(4) 0.077(5) 0.096(5) -0.007(4) 0.036(4) 0.018(4)
C12 0.041(3) 0.114(6) 0.057(4) 0.007(3) 0.025(3) 0.013(4)
C13 0.063(4) 0.103(6) 0.065(4) -0.016(4) 0.029(3) -0.020(4)
C14 0.053(3) 0.092(5) 0.088(5) -0.022(3) 0.041(3) -0.013(4)

loop_
_atom_type_symbol
_atom_type_description
_atom_type_scat_dispersion_real
_atom_type_scat_dispersion_imag
_atom_type_scat_source
C C 0.0033 0.0016 'International Tables Vol C Tables 4.2.6.8 and 6.1.1.4'
H H 0.0000 0.0000 'International Tables Vol C Tables 4.2.6.8 and 6.1.1.4'
N N 0.0061 0.0033 'International Tables Vol C Tables 4.2.6.8 and 6.1.1.4'
F F 0.0171 0.0103 'International Tables Vol C Tables 4.2.6.8 and 6.1.1.4'
S S 0.1246 0.1234 'International Tables Vol C Tables 4.2.6.8 and 6.1.1.4'

loop_
_geom_angle_atom_site_label_1
_geom_angle_atom_site_label_2
_geom_angle_atom_site_label_3
_geom_angle
C8 S1 C11 100.8(3)
C8 N1 C4 120.1(5)
C8 N2 C12 114.9(4)
C8 N2 C9 114.0(5)
C12 N2 C9 110.8(4)
C2 C1 C6 118.3(5)
C2 C1 C7 120.4(6)
C6 C1 C7 121.4(6)
C1 C2 C3 120.7(6)
C1 C2 H2A 119.7
C3 C2 H2A 119.7
C4 C3 C2 120.6(6)
C4 C3 H3A 119.7
C2 C3 H3A 119.7
N1 C4 C3 121.5(6)
N1 C4 C5 120.1(6)
C3 C4 C5 118.3(5)
C6 C5 C4 120.0(6)
C6 C5 H5A 120.0
C4 C5 H5A 120.0
C5 C6 C1 122.1(6)
C5 C6 H6A 118.9
C1 C6 H6A 118.9
F1 C7 F3 107.9(9)
F1 C7 F2 106.5(9)
F3 C7 F2 106.8(10)
F2' C7 F1' 107.7(9)
F2' C7 F3' 107.6(9)
F1' C7 F3' 105.0(9)
F2' C7 C1 116.7(10)
F1 C7 C1 114.2(11)
F3 C7 C1 111.8(12)
F1' C7 C1 109.3(10)
F3' C7 C1 109.9(10)
F2 C7 C1 109.2(9)
N1 C8 N2 117.0(5)
N1 C8 S1 124.0(4)
N2 C8 S1 118.9(4)
C10 C9 N2 110.0(5)
C10 C9 H9A 109.7
N2 C9 H9A 109.7
C10 C9 H9B 109.7
N2 C9 H9B 109.7
H9A C9 H9B 108.2
C9 C10 C14 110.4(6)
C9 C10 C11 110.0(5)
C14 C10 C11 112.1(5)
C9 C10 H10A 108.1
C14 C10 H10A 108.1
C11 C10 H10A 108.1
C10 C11 S1 115.1(5)
C10 C11 H11A 108.5
S1 C11 H11A 108.5
C10 C11 H11B 108.5
S1 C11 H11B 108.5
H11A C11 H11B 107.5
N2 C12 C13 111.4(5)
N2 C12 H12A 109.3
C13 C12 H12A 109.3
N2 C12 H12B 109.3
C13 C12 H12B 109.3
H12A C12 H12B 108.0
C12 C13 C14 111.1(5)
C12 C13 H13A 109.4
C14 C13 H13A 109.4
C12 C13 H13B 109.4
C14 C13 H13B 109.4
H13A C13 H13B 108.0
C10 C14 C13 112.8(5)
C10 C14 H14A 109.0
C13 C14 H14A 109.0
C10 C14 H14B 109.0
C13 C14 H14B 109.0
H14A C14 H14B 107.8

loop_
_geom_bond_atom_site_label_1
_geom_bond_atom_site_label_2
_geom_bond_distance
S1 C8 1.723(6)
S1 C11 1.817(6)
F1 C7 1.281(10)
F2 C7 1.302(10)
F3 C7 1.282(11)
F1' C7 1.295(10)
F2' C7 1.271(10)
F3' C7 1.300(10)
N1 C8 1.313(7)
N1 C4 1.391(7)
N2 C8 1.398(6)
N2 C12 1.458(7)
N2 C9 1.494(7)
C1 C2 1.380(9)
C1 C6 1.385(9)
C1 C7 1.509(8)
C2 C3 1.395(8)
C2 H2A 0.9300
C3 C4 1.392(8)
C3 H3A 0.9300
C4 C5 1.402(8)
C5 C6 1.369(7)
C5 H5A 0.9300
C6 H6A 0.9300
C9 C10 1.468(9)
C9 H9A 0.9700
C9 H9B 0.9700
C10 C14 1.505(8)
C10 C11 1.553(8)
C10 H10A 0.9800
C11 H11A 0.9700
C11 H11B 0.9700
C12 C13 1.490(9)
C12 H12A 0.9700
C12 H12B 0.9700
C13 C14 1.538(8)
C13 H13A 0.9700
C13 H13B 0.9700
C14 H14A 0.9700
C14 H14B 0.9700

loop_
_geom_torsion_atom_site_label_1
_geom_torsion_atom_site_label_2
_geom_torsion_atom_site_label_3
_geom_torsion_atom_site_label_4
_geom_torsion
C6 C1 C2 C3 1.0(10)
C7 C1 C2 C3 -179.9(6)
C1 C2 C3 C4 1.1(11)
C8 N1 C4 C3 71.2(8)
C8 N1 C4 C5 -110.3(7)
C2 C3 C4 N1 175.9(6)
C2 C3 C4 C5 -2.6(10)
N1 C4 C5 C6 -176.5(6)
C3 C4 C5 C6 2.0(9)
C4 C5 C6 C1 0.1(10)
C2 C1 C6 C5 -1.5(10)
C7 C1 C6 C5 179.3(6)
C2 C1 C7 F2' -74(3)
C6 C1 C7 F2' 105(2)
C2 C1 C7 F1 80.8(19)
C6 C1 C7 F1 -100.1(18)
C2 C1 C7 F3 -156(2)
C6 C1 C7 F3 23(2)
C2 C1 C7 F1' 48(2)
C6 C1 C7 F1' -133(2)
C2 C1 C7 F3' 163(3)
C6 C1 C7 F3' -18(3)
C2 C1 C7 F2 -38(2)
C6 C1 C7 F2 140.8(18)
C4 N1 C8 N2 178.1(5)
C4 N1 C8 S1 -2.4(8)
C12 N2 C8 N1 -59.3(7)
C9 N2 C8 N1 171.2(5)
C12 N2 C8 S1 121.1(5)
C9 N2 C8 S1 -8.4(7)
C11 S1 C8 N1 142.4(5)
C11 S1 C8 N2 -38.1(5)
C8 N2 C9 C10 68.6(7)
C12 N2 C9 C10 -62.9(7)
N2 C9 C10 C14 58.0(6)
N2 C9 C10 C11 -66.2(7)
C9 C10 C11 S1 10.4(7)
C14 C10 C11 S1 -112.8(6)
C8 S1 C11 C10 36.3(5)
C8 N2 C12 C13 -71.5(6)
C9 N2 C12 C13 59.6(6)
N2 C12 C13 C14 -51.9(6)
C9 C10 C14 C13 -51.8(7)
C11 C10 C14 C13 71.2(7)
C12 C13 C14 C10 48.4(8)
